data_2230834
loop_
_publ_author_name
'Hoffert, Wesley A.'
'Shores, Matthew P.'

_publ_section_title
;
 Crystallographic coincidence of two bridging species in a dinuclear
 Co^III^ ethynylbenzene complex
;
_journal_coeditor_code QM2008
_journal_issue 7
_journal_name_full 'Acta Crystallographica Section E'
_journal_page_first m853
_journal_page_last m854
_journal_paper_doi 10.1107/S1600536811019969
_journal_volume 67
_journal_year 2011
_chemical_formula_iupac
;
[Co2 (C12 H4) Cl2 (C10 H24 N4)2]0.88 [Co2 (C10 H3 Br) Cl2 (C10 H24 N4)2]0.12,
(C24 H20 B)2, 4C3 H6 O
;
_chemical_formula_moiety 'C31.75 H51.88 Br0.12 Cl2 Co2 N8 2+, 2(C24 H20 B -), 4(C3 H6 O)'
_chemical_formula_sum 'C91.75 H115.88 B2 Br0.12 Cl2 Co2 N8 O4'
_chemical_formula_weight 1614.61
_chemical_name_systematic
;
<i>trans</i>,<i>trans</i>-[\m-(<i>m</i>-phenylene)bis(ethyne-1,2-
diyl)]bis[chlorido(1,4,8,11-tetraazacyclotetradecane)cobalt(III)]--
<i>trans</i>,<i>trans</i>-[\m-(5-bromo-<i>m</i>-phenylene)bis(ethyne-1,2-
diyl)]bis[chlorido(1,4,8,11-tetraazacyclotetradecane)cobalt(III)]--
tetraphenylborate--acetone (0.88/0.12/2/4)
;
_space_group_IT_number 2
_symmetry_cell_setting triclinic
_symmetry_space_group_name_Hall '-P 1'
_symmetry_space_group_name_H-M 'P -1'
_atom_sites_solution_hydrogens geom
_atom_sites_solution_primary direct
_atom_sites_solution_secondary difmap
_audit_creation_method SHELXL-97
_cell_angle_alpha 92.6090(10)
_cell_angle_beta 96.8640(10)
_cell_angle_gamma 104.3230(10)
_cell_formula_units_Z 2
_cell_length_a 10.1434(4)
_cell_length_b 17.1412(7)
_cell_length_c 25.5250(11)
_cell_measurement_reflns_used 9660
_cell_measurement_temperature 120(2)
_cell_measurement_theta_max 33.09
_cell_measurement_theta_min 2.14
_cell_volume 4256.2(3)
_computing_cell_refinement 'SAINT (Bruker, 2009)'
_computing_data_collection 'APEX2 (Bruker, 2009)'
_computing_data_reduction 'SAINT (Bruker, 2009)'
_computing_molecular_graphics 'SHELXTL (Sheldrick, 2008)'
_computing_publication_material 'SHELXTL (Sheldrick, 2008)'
_computing_structure_refinement 'SHELXTL (Sheldrick, 2008)'
_computing_structure_solution 'SHELXTL (Sheldrick, 2008)'
_diffrn_ambient_temperature 120(2)
_diffrn_measured_fraction_theta_full 0.992
_diffrn_measured_fraction_theta_max 0.992
_diffrn_measurement_device_type 'Bruker APEXII CCD area-detector'
_diffrn_measurement_method '\f and \w'
_diffrn_radiation_monochromator graphite
_diffrn_radiation_source 'fine-focus sealed tube'
_diffrn_radiation_type MoK\a
_diffrn_radiation_wavelength 0.71073
_diffrn_reflns_av_R_equivalents 0.0164
_diffrn_reflns_av_sigmaI/netI 0.0351
_diffrn_reflns_limit_h_max 14
_diffrn_reflns_limit_h_min -14
_diffrn_reflns_limit_k_max 23
_diffrn_reflns_limit_k_min -24
_diffrn_reflns_limit_l_max 35
_diffrn_reflns_limit_l_min -36
_diffrn_reflns_number 40567
_diffrn_reflns_theta_full 30.50
_diffrn_reflns_theta_max 30.50
_diffrn_reflns_theta_min 1.95
_exptl_absorpt_coefficient_mu 0.562
_exptl_absorpt_correction_T_max 0.8496
_exptl_absorpt_correction_T_min 0.7292
_exptl_absorpt_correction_type multi-scan
_exptl_absorpt_process_details '(SADABS; Bruker, 2009)'
_exptl_crystal_colour orange
_exptl_crystal_density_diffrn 1.260
_exptl_crystal_density_method 'not measured'
_exptl_crystal_description block
_exptl_crystal_F_000 1711.8
_exptl_crystal_size_max 0.60
_exptl_crystal_size_mid 0.30
_exptl_crystal_size_min 0.30
_refine_diff_density_max 0.517
_refine_diff_density_min -0.420
_refine_ls_extinction_method none
_refine_ls_goodness_of_fit_ref 1.017
_refine_ls_hydrogen_treatment constr
_refine_ls_matrix_type full
_refine_ls_number_parameters 1001
_refine_ls_number_reflns 25801
_refine_ls_number_restraints 0
_refine_ls_restrained_S_all 1.017
_refine_ls_R_factor_all 0.0538
_refine_ls_R_factor_gt 0.0368
_refine_ls_shift/su_max 0.002
_refine_ls_shift/su_mean 0.000
_refine_ls_structure_factor_coef Fsqd
_refine_ls_weighting_details 'calc w=1/[\s^2^(Fo^2^)+(0.0448P)^2^+1.6289P] where P=(Fo^2^+2Fc^2^)/3'
_refine_ls_weighting_scheme calc
_refine_ls_wR_factor_gt 0.0883
_refine_ls_wR_factor_ref 0.0965
_reflns_number_gt 20379
_reflns_number_total 25801
_reflns_threshold_expression I>2sigma(I)
_cod_data_source_file qm2008.cif
_cod_data_source_block I
_cod_database_code 2230834
_cod_database_fobs_code 2230834

loop_
_symmetry_equiv_pos_as_xyz
'x, y, z'
'-x, -y, -z'

loop_
_atom_site_type_symbol
_atom_site_label
_atom_site_fract_x
_atom_site_fract_y
_atom_site_fract_z
_atom_site_U_iso_or_equiv
_atom_site_adp_type
_atom_site_calc_flag
_atom_site_refinement_flags
_atom_site_occupancy
_atom_site_symmetry_multiplicity
_atom_site_disorder_assembly
_atom_site_disorder_group
Co Co1 0.569900(17) 0.158047(10) 0.401709(7) 0.01310(4) Uani d . 1 1 A .
Co Co2 0.839505(18) 0.470946(10) 0.098236(7) 0.01540(4) Uani d . 1 1 A .
Cl Cl1 0.42722(3) 0.056323(18) 0.439190(13) 0.01862(6) Uani d . 1 1 . .
Cl Cl2 0.78675(3) 0.45872(2) 0.006915(13) 0.02340(7) Uani d . 1 1 . .
N N1 0.72417(11) 0.10677(6) 0.41499(4) 0.0158(2) Uani d . 1 1 . .
H H1 0.7961 0.1377 0.3995 0.019 Uiso calc R 1 1 . .
N N2 0.50440(11) 0.10322(7) 0.33001(4) 0.0173(2) Uani d . 1 1 . .
H H2 0.5574 0.1342 0.3074 0.021 Uiso calc R 1 1 . .
N N3 0.63209(11) 0.21325(6) 0.47314(4) 0.0163(2) Uani d . 1 1 . .
H H3 0.5739 0.1843 0.4950 0.020 Uiso calc R 1 1 . .
N N4 0.41663(11) 0.20999(7) 0.38934(4) 0.0170(2) Uani d . 1 1 . .
H H4 0.3477 0.1818 0.4074 0.020 Uiso calc R 1 1 . .
N N5 1.03433(12) 0.51527(7) 0.09070(5) 0.0187(2) Uani d . 1 1 . .
H H5 1.0394 0.5099 0.0546 0.022 Uiso calc R 1 1 . .
N N6 0.85298(12) 0.35773(7) 0.09466(5) 0.0208(2) Uani d . 1 1 . .
H H6 0.8449 0.3419 0.0588 0.025 Uiso calc R 1 1 . .
N N7 0.64379(12) 0.42663(7) 0.10699(5) 0.0215(2) Uani d . 1 1 . .
H H7 0.6393 0.4324 0.1431 0.026 Uiso calc R 1 1 . .
N N8 0.82626(12) 0.58398(7) 0.10179(5) 0.0202(2) Uani d . 1 1 . .
H H8 0.8332 0.5997 0.1376 0.024 Uiso calc R 1 1 . .
B B1 1.27714(15) 0.10990(8) 0.14789(6) 0.0172(3) Uani d . 1 1 . .
B B2 0.21036(15) 0.23378(8) 0.57547(6) 0.0156(3) Uani d . 1 1 . .
O O1 0.87863(16) 0.68935(8) 0.19688(5) 0.0460(3) Uani d . 1 1 . .
O O2 0.54710(14) 0.43689(8) 0.21263(5) 0.0436(3) Uani d . 1 1 . .
O O3 0.86420(18) 0.24635(10) 0.00500(7) 0.0645(5) Uani d . 1 1 . .
O O4 1.3523(2) 0.69047(12) 0.18809(10) 0.1043(8) Uani d . 1 1 . .
C C1 1.3457(4) 0.50591(15) 0.40696(12) 0.0352(6) Uani d P 0.8771(17) 1 A 1
H H1A 1.4333 0.5262 0.4274 0.042 Uiso calc PR 0.8771(17) 1 A 1
C C2 1.2357(3) 0.48043(18) 0.38132(13) 0.0226(6) Uani d P 0.8771(17) 1 A 1
C C3 1.10471(13) 0.44906(7) 0.35041(5) 0.0168(2) Uani d . 1 1 . .
C C4 1.00746(13) 0.38761(7) 0.36879(5) 0.0166(2) Uani d . 1 1 A .
H H4A 1.0280 0.3676 0.4021 0.020 Uiso calc R 1 1 . .
C C5 0.87944(13) 0.35534(7) 0.33824(5) 0.0156(2) Uani d . 1 1 . .
C C6 0.85153(13) 0.38488(7) 0.28917(5) 0.0162(2) Uani d . 1 1 A .
H H6A 0.7653 0.3627 0.2681 0.019 Uiso calc R 1 1 . .
C C7 0.94862(13) 0.44665(7) 0.27051(5) 0.0156(2) Uani d . 1 1 . .
C C8 1.07510(13) 0.47938(7) 0.30170(5) 0.0169(2) Uani d . 1 1 A .
H H8A 1.1409 0.5222 0.2898 0.020 Uiso calc R 1 1 . .
C C9 0.77736(14) 0.29242(8) 0.35681(5) 0.0176(2) Uani d . 1 1 A .
C C10 0.69030(13) 0.24154(8) 0.37286(5) 0.0174(2) Uani d . 1 1 . .
C C11 0.91742(14) 0.47036(8) 0.21806(5) 0.0188(3) Uani d . 1 1 A .
C C12 0.88563(13) 0.47697(8) 0.17195(5) 0.0181(2) Uani d . 1 1 . .
C C13 0.65879(16) 0.01084(9) 0.33459(6) 0.0256(3) Uani d . 1 1 . .
H H13A 0.6640 -0.0434 0.3214 0.031 Uiso calc R 1 1 . .
H H13B 0.7231 0.0513 0.3171 0.031 Uiso calc R 1 1 . .
C C14 0.51399(15) 0.01905(8) 0.31905(6) 0.0237(3) Uani d . 1 1 . .
H H14A 0.4855 0.0027 0.2808 0.028 Uiso calc R 1 1 . .
H H14B 0.4503 -0.0177 0.3390 0.028 Uiso calc R 1 1 . .
C C15 0.36217(14) 0.11045(9) 0.31500(6) 0.0217(3) Uani d . 1 1 . .
H H15A 0.2968 0.0710 0.3328 0.026 Uiso calc R 1 1 . .
H H15B 0.3354 0.1000 0.2762 0.026 Uiso calc R 1 1 . .
C C16 0.36136(15) 0.19552(9) 0.33246(6) 0.0223(3) Uani d . 1 1 . .
H H16A 0.4190 0.2345 0.3118 0.027 Uiso calc R 1 1 . .
H H16B 0.2666 0.2022 0.3268 0.027 Uiso calc R 1 1 . .
C C17 0.44139(14) 0.29657(8) 0.40764(6) 0.0209(3) Uani d . 1 1 . .
H H17A 0.3556 0.3139 0.3992 0.025 Uiso calc R 1 1 . .
H H17B 0.5119 0.3294 0.3884 0.025 Uiso calc R 1 1 . .
C C18 0.48881(14) 0.31183(8) 0.46657(6) 0.0214(3) Uani d . 1 1 . .
H H18A 0.4215 0.2755 0.4854 0.026 Uiso calc R 1 1 . .
H H18B 0.4899 0.3681 0.4777 0.026 Uiso calc R 1 1 . .
C C19 0.63025(14) 0.29889(8) 0.48330(6) 0.0212(3) Uani d . 1 1 . .
H H19A 0.6977 0.3335 0.4636 0.025 Uiso calc R 1 1 . .
H H19B 0.6581 0.3153 0.5215 0.025 Uiso calc R 1 1 . .
C C20 0.77018(14) 0.20181(8) 0.49135(6) 0.0209(3) Uani d . 1 1 . .
H H20A 0.7900 0.2099 0.5304 0.025 Uiso calc R 1 1 . .
H H20B 0.8415 0.2413 0.4762 0.025 Uiso calc R 1 1 . .
C C21 0.76967(14) 0.11677(8) 0.47297(5) 0.0195(3) Uani d . 1 1 . .
H H21A 0.8628 0.1082 0.4807 0.023 Uiso calc R 1 1 . .
H H21B 0.7059 0.0772 0.4912 0.023 Uiso calc R 1 1 . .
C C22 0.70448(14) 0.02212(8) 0.39365(6) 0.0208(3) Uani d . 1 1 . .
H H22A 0.6348 -0.0139 0.4117 0.025 Uiso calc R 1 1 . .
H H22B 0.7919 0.0063 0.4014 0.025 Uiso calc R 1 1 . .
C C23 0.95084(16) 0.63438(9) 0.08301(6) 0.0252(3) Uani d . 1 1 . .
H H23A 0.9649 0.6918 0.0954 0.030 Uiso calc R 1 1 . .
H H23B 0.9407 0.6298 0.0439 0.030 Uiso calc R 1 1 . .
C C24 1.07054(15) 0.60369(8) 0.10543(6) 0.0243(3) Uani d . 1 1 . .
H H24A 1.1543 0.6309 0.0906 0.029 Uiso calc R 1 1 . .
H H24B 1.0879 0.6144 0.1444 0.029 Uiso calc R 1 1 . .
C C25 1.13921(14) 0.47734(9) 0.11654(6) 0.0240(3) Uani d . 1 1 . .
H H25A 1.1435 0.4848 0.1555 0.029 Uiso calc R 1 1 . .
H H25B 1.2304 0.5044 0.1071 0.029 Uiso calc R 1 1 . .
C C26 1.10616(16) 0.38797(10) 0.09968(6) 0.0276(3) Uani d . 1 1 . .
H H26A 1.0930 0.3809 0.0605 0.033 Uiso calc R 1 1 . .
H H26B 1.1857 0.3671 0.1127 0.033 Uiso calc R 1 1 . .
C C27 0.97936(16) 0.33818(9) 0.11963(6) 0.0259(3) Uani d . 1 1 . .
H H27A 0.9723 0.2801 0.1118 0.031 Uiso calc R 1 1 . .
H H27B 0.9880 0.3487 0.1585 0.031 Uiso calc R 1 1 . .
C C28 0.72867(16) 0.30731(9) 0.11401(7) 0.0278(3) Uani d . 1 1 . .
H H28A 0.7401 0.3118 0.1532 0.033 Uiso calc R 1 1 . .
H H28B 0.7140 0.2499 0.1015 0.033 Uiso calc R 1 1 . .
C C29 0.60835(16) 0.33832(9) 0.09228(7) 0.0279(3) Uani d . 1 1 . .
H H29A 0.5899 0.3277 0.0533 0.034 Uiso calc R 1 1 . .
H H29B 0.5252 0.3109 0.1074 0.034 Uiso calc R 1 1 . .
C C30 0.53936(15) 0.46438(10) 0.08077(7) 0.0294(3) Uani d . 1 1 . .
H H30A 0.4482 0.4378 0.0904 0.035 Uiso calc R 1 1 . .
H H30B 0.5348 0.4559 0.0419 0.035 Uiso calc R 1 1 . .
C C31 0.57201(17) 0.55400(11) 0.09648(7) 0.0325(4) Uani d . 1 1 . .
H H31A 0.5845 0.5623 0.1356 0.039 Uiso calc R 1 1 . .
H H31B 0.4927 0.5746 0.0827 0.039 Uiso calc R 1 1 . .
C C32 0.69956(16) 0.60282(10) 0.07628(7) 0.0291(3) Uani d . 1 1 . .
H H32A 0.6911 0.5912 0.0375 0.035 Uiso calc R 1 1 . .
H H32B 0.7067 0.6611 0.0834 0.035 Uiso calc R 1 1 . .
C C33 1.16400(14) 0.02199(8) 0.13641(6) 0.0193(3) Uani d . 1 1 . .
C C34 1.15249(15) -0.03715(8) 0.17315(6) 0.0235(3) Uani d . 1 1 . .
H H34 1.2184 -0.0278 0.2040 0.028 Uiso calc R 1 1 . .
C C35 1.04886(17) -0.10891(9) 0.16644(7) 0.0295(3) Uani d . 1 1 . .
H H35 1.0451 -0.1471 0.1924 0.035 Uiso calc R 1 1 . .
C C36 0.95161(17) -0.12430(9) 0.12182(8) 0.0351(4) Uani d . 1 1 . .
H H36 0.8801 -0.1728 0.1170 0.042 Uiso calc R 1 1 . .
C C37 0.95980(18) -0.06811(10) 0.08420(8) 0.0368(4) Uani d . 1 1 . .
H H37 0.8941 -0.0782 0.0533 0.044 Uiso calc R 1 1 . .
C C38 1.06453(16) 0.00323(9) 0.09168(7) 0.0277(3) Uani d . 1 1 . .
H H38 1.0684 0.0407 0.0652 0.033 Uiso calc R 1 1 . .
C C39 1.21641(13) 0.16870(8) 0.18652(5) 0.0183(2) Uani d . 1 1 . .
C C40 1.10744(14) 0.13930(8) 0.21550(6) 0.0214(3) Uani d . 1 1 . .
H H40 1.0669 0.0828 0.2130 0.026 Uiso calc R 1 1 . .
C C41 1.05613(15) 0.18934(9) 0.24777(6) 0.0252(3) Uani d . 1 1 . .
H H41 0.9828 0.1665 0.2668 0.030 Uiso calc R 1 1 . .
C C42 1.11142(15) 0.27216(9) 0.25222(6) 0.0261(3) Uani d . 1 1 . .
H H42 1.0766 0.3065 0.2740 0.031 Uiso calc R 1 1 . .
C C43 1.21814(16) 0.30364(9) 0.22429(6) 0.0258(3) Uani d . 1 1 . .
H H43 1.2568 0.3604 0.2267 0.031 Uiso calc R 1 1 . .
C C44 1.26997(15) 0.25332(8) 0.19253(6) 0.0221(3) Uani d . 1 1 . .
H H44 1.3443 0.2769 0.1742 0.027 Uiso calc R 1 1 . .
C C45 1.42846(14) 0.09960(8) 0.17397(5) 0.0181(2) Uani d . 1 1 . .
C C46 1.52986(14) 0.16203(8) 0.20381(6) 0.0206(3) Uani d . 1 1 . .
H H46 1.5058 0.2097 0.2150 0.025 Uiso calc R 1 1 . .
C C47 1.66472(15) 0.15672(9) 0.21771(6) 0.0264(3) Uani d . 1 1 . .
H H47 1.7301 0.2003 0.2380 0.032 Uiso calc R 1 1 . .
C C48 1.70339(16) 0.08796(10) 0.20199(7) 0.0312(3) Uani d . 1 1 . .
H H48 1.7954 0.0845 0.2107 0.037 Uiso calc R 1 1 . .
C C49 1.60600(16) 0.02451(10) 0.17341(7) 0.0311(3) Uani d . 1 1 . .
H H49 1.6307 -0.0232 0.1628 0.037 Uiso calc R 1 1 . .
C C50 1.47178(15) 0.03053(8) 0.16026(6) 0.0245(3) Uani d . 1 1 . .
H H50 1.4064 -0.0142 0.1411 0.029 Uiso calc R 1 1 . .
C C51 1.30157(14) 0.15000(7) 0.09106(5) 0.0183(2) Uani d . 1 1 . .
C C52 1.22093(15) 0.19872(8) 0.06825(6) 0.0237(3) Uani d . 1 1 . .
H H52 1.1524 0.2111 0.0871 0.028 Uiso calc R 1 1 . .
C C53 1.23718(17) 0.22961(9) 0.01927(6) 0.0293(3) Uani d . 1 1 . .
H H53 1.1803 0.2624 0.0054 0.035 Uiso calc R 1 1 . .
C C54 1.33574(17) 0.21279(9) -0.00925(6) 0.0290(3) Uani d . 1 1 . .
H H54 1.3480 0.2342 -0.0425 0.035 Uiso calc R 1 1 . .
C C55 1.41599(17) 0.16437(10) 0.01146(6) 0.0302(3) Uani d . 1 1 . .
H H55 1.4832 0.1517 -0.0079 0.036 Uiso calc R 1 1 . .
C C56 1.39934(15) 0.13410(9) 0.06036(6) 0.0249(3) Uani d . 1 1 . .
H H56 1.4565 0.1012 0.0737 0.030 Uiso calc R 1 1 . .
C C57 0.12531(13) 0.17868(7) 0.61823(5) 0.0161(2) Uani d . 1 1 . .
C C58 0.18508(15) 0.16756(9) 0.66888(6) 0.0217(3) Uani d . 1 1 . .
H H58 0.2798 0.1926 0.6794 0.026 Uiso calc R 1 1 . .
C C59 0.11139(17) 0.12135(9) 0.70445(6) 0.0276(3) Uani d . 1 1 . .
H H59 0.1564 0.1156 0.7384 0.033 Uiso calc R 1 1 . .
C C60 -0.02683(16) 0.08372(9) 0.69081(6) 0.0265(3) Uani d . 1 1 . .
H H60 -0.0769 0.0519 0.7149 0.032 Uiso calc R 1 1 . .
C C61 -0.09077(15) 0.09338(8) 0.64126(6) 0.0225(3) Uani d . 1 1 . .
H H61 -0.1857 0.0685 0.6312 0.027 Uiso calc R 1 1 . .
C C62 -0.01504(14) 0.13983(8) 0.60623(6) 0.0193(3) Uani d . 1 1 . .
H H62 -0.0609 0.1455 0.5725 0.023 Uiso calc R 1 1 . .
C C63 0.15508(12) 0.19151(7) 0.51470(5) 0.0147(2) Uani d . 1 1 . .
C C64 0.13326(13) 0.10780(7) 0.50289(5) 0.0164(2) Uani d . 1 1 . .
H H64 0.1457 0.0752 0.5312 0.020 Uiso calc R 1 1 . .
C C65 0.09449(13) 0.07054(8) 0.45201(6) 0.0189(3) Uani d . 1 1 . .
H H65 0.0832 0.0140 0.4462 0.023 Uiso calc R 1 1 . .
C C66 0.07204(14) 0.11584(8) 0.40941(6) 0.0203(3) Uani d . 1 1 . .
H H66 0.0460 0.0909 0.3744 0.024 Uiso calc R 1 1 . .
C C67 0.08858(14) 0.19838(8) 0.41920(6) 0.0201(3) Uani d . 1 1 . .
H H67 0.0722 0.2301 0.3908 0.024 Uiso calc R 1 1 . .
C C68 0.12925(13) 0.23501(8) 0.47066(5) 0.0174(2) Uani d . 1 1 . .
H H68 0.1399 0.2915 0.4762 0.021 Uiso calc R 1 1 . .
C C69 0.18314(14) 0.32439(7) 0.57628(5) 0.0178(2) Uani d . 1 1 . .
C C70 0.05760(15) 0.33885(8) 0.58577(6) 0.0231(3) Uani d . 1 1 . .
H H70 -0.0087 0.2968 0.5981 0.028 Uiso calc R 1 1 . .
C C71 0.02615(18) 0.41240(10) 0.57785(7) 0.0334(4) Uani d . 1 1 . .
H H71 -0.0606 0.4194 0.5845 0.040 Uiso calc R 1 1 . .
C C72 0.1206(2) 0.47546(10) 0.56037(7) 0.0386(4) Uani d . 1 1 . .
H H72 0.0993 0.5256 0.5546 0.046 Uiso calc R 1 1 . .
C C73 0.2465(2) 0.46410(9) 0.55142(7) 0.0358(4) Uani d . 1 1 . .
H H73 0.3130 0.5069 0.5399 0.043 Uiso calc R 1 1 . .
C C74 0.27607(16) 0.38996(8) 0.55925(6) 0.0262(3) Uani d . 1 1 . .
H H74 0.3633 0.3836 0.5527 0.031 Uiso calc R 1 1 . .
C C75 0.37407(13) 0.23679(7) 0.59177(5) 0.0170(2) Uani d . 1 1 . .
C C76 0.46187(15) 0.29513(9) 0.62896(6) 0.0255(3) Uani d . 1 1 . .
H H76 0.4289 0.3385 0.6420 0.031 Uiso calc R 1 1 . .
C C77 0.59527(16) 0.29242(10) 0.64763(7) 0.0310(3) Uani d . 1 1 . .
H H77 0.6512 0.3338 0.6726 0.037 Uiso calc R 1 1 . .
C C78 0.64713(15) 0.22949(9) 0.62999(6) 0.0265(3) Uani d . 1 1 . .
H H78 0.7377 0.2271 0.6429 0.032 Uiso calc R 1 1 . .
C C79 0.56393(14) 0.17049(8) 0.59322(6) 0.0207(3) Uani d . 1 1 . .
H H79 0.5970 0.1267 0.5810 0.025 Uiso calc R 1 1 . .
C C80 0.43166(13) 0.17531(7) 0.57407(5) 0.0165(2) Uani d . 1 1 . .
H H80 0.3780 0.1352 0.5479 0.020 Uiso calc R 1 1 . .
C C81 0.7888(2) 0.63258(11) 0.27193(8) 0.0423(4) Uani d . 1 1 . .
H H81A 0.6998 0.6292 0.2510 0.063 Uiso calc R 1 1 . .
H H81B 0.7945 0.6623 0.3062 0.063 Uiso calc R 1 1 . .
H H81C 0.7985 0.5780 0.2777 0.063 Uiso calc R 1 1 . .
C C82 0.90102(18) 0.67547(9) 0.24293(7) 0.0303(3) Uani d . 1 1 . .
C C83 1.04117(19) 0.70107(12) 0.27313(8) 0.0429(4) Uani d . 1 1 . .
H H83A 1.1091 0.7130 0.2484 0.064 Uiso calc R 1 1 . .
H H83B 1.0579 0.6575 0.2945 0.064 Uiso calc R 1 1 . .
H H83C 1.0490 0.7495 0.2964 0.064 Uiso calc R 1 1 . .
C C84 0.5345(2) 0.44214(14) 0.30441(8) 0.0484(5) Uani d . 1 1 . .
H H84A 0.5679 0.3932 0.3032 0.073 Uiso calc R 1 1 . .
H H84B 0.4497 0.4315 0.3206 0.073 Uiso calc R 1 1 . .
H H84C 0.6042 0.4859 0.3255 0.073 Uiso calc R 1 1 . .
C C85 0.50690(16) 0.46621(10) 0.24968(7) 0.0301(3) Uani d . 1 1 . .
C C86 0.42688(18) 0.52871(11) 0.24327(8) 0.0384(4) Uani d . 1 1 . .
H H86A 0.4299 0.5478 0.2077 0.058 Uiso calc R 1 1 . .
H H86B 0.4671 0.5743 0.2697 0.058 Uiso calc R 1 1 . .
H H86C 0.3313 0.5050 0.2482 0.058 Uiso calc R 1 1 . .
C C87 0.7971(3) 0.10881(17) 0.02143(12) 0.0735(8) Uani d . 1 1 . .
H H87A 0.8724 0.1227 0.0509 0.110 Uiso calc R 1 1 . .
H H87B 0.8046 0.0616 0.0000 0.110 Uiso calc R 1 1 . .
H H87C 0.7091 0.0965 0.0354 0.110 Uiso calc R 1 1 . .
C C88 0.8052(2) 0.17801(12) -0.01189(9) 0.0450(5) Uani d . 1 1 . .
C C89 0.7376(2) 0.16136(14) -0.06804(9) 0.0539(6) Uani d . 1 1 . .
H H89A 0.7317 0.2123 -0.0829 0.081 Uiso calc R 1 1 . .
H H89B 0.6450 0.1260 -0.0692 0.081 Uiso calc R 1 1 . .
H H89C 0.7917 0.1348 -0.0888 0.081 Uiso calc R 1 1 . .
C C90 1.5688(4) 0.7675(2) 0.17338(18) 0.1143(14) Uani d . 1 1 . .
H H90A 1.6321 0.7445 0.1960 0.171 Uiso calc R 1 1 . .
H H90B 1.6082 0.8257 0.1726 0.171 Uiso calc R 1 1 . .
H H90C 1.5539 0.7415 0.1374 0.171 Uiso calc R 1 1 . .
C C91 1.4373(2) 0.75380(12) 0.19444(10) 0.0533(6) Uani d . 1 1 . .
C C92 1.4179(4) 0.82311(16) 0.22727(13) 0.0810(9) Uani d . 1 1 . .
H H92A 1.3207 0.8141 0.2316 0.121 Uiso calc R 1 1 . .
H H92B 1.4472 0.8730 0.2097 0.121 Uiso calc R 1 1 . .
H H92C 1.4729 0.8279 0.2621 0.121 Uiso calc R 1 1 . .
Br Br1 1.2806(2) 0.49635(14) 0.39366(9) 0.0274(7) Uani d P 0.1229(17) 1 A 2

loop_
_atom_site_aniso_label
_atom_site_aniso_U_11
_atom_site_aniso_U_22
_atom_site_aniso_U_33
_atom_site_aniso_U_12
_atom_site_aniso_U_13
_atom_site_aniso_U_23
Co1 0.01090(8) 0.01514(7) 0.01354(9) 0.00275(6) 0.00258(6) 0.00494(6)
Co2 0.01629(9) 0.01909(8) 0.01086(9) 0.00354(6) 0.00324(6) 0.00316(6)
Cl1 0.01463(14) 0.01972(13) 0.02121(16) 0.00177(11) 0.00450(12) 0.00756(11)
Cl2 0.02111(16) 0.03513(17) 0.01254(15) 0.00387(13) 0.00314(12) 0.00303(12)
N1 0.0138(5) 0.0186(5) 0.0157(5) 0.0043(4) 0.0025(4) 0.0045(4)
N2 0.0155(5) 0.0211(5) 0.0154(5) 0.0048(4) 0.0015(4) 0.0039(4)
N3 0.0130(5) 0.0194(5) 0.0166(6) 0.0033(4) 0.0030(4) 0.0036(4)
N4 0.0141(5) 0.0209(5) 0.0176(6) 0.0061(4) 0.0034(4) 0.0063(4)
N5 0.0186(5) 0.0240(5) 0.0129(5) 0.0038(4) 0.0030(4) 0.0030(4)
N6 0.0246(6) 0.0201(5) 0.0181(6) 0.0051(4) 0.0054(5) 0.0019(4)
N7 0.0196(6) 0.0270(6) 0.0173(6) 0.0036(4) 0.0045(5) 0.0020(4)
N8 0.0244(6) 0.0219(5) 0.0159(6) 0.0071(4) 0.0049(5) 0.0052(4)
B1 0.0170(7) 0.0165(6) 0.0175(7) 0.0038(5) 0.0016(5) 0.0006(5)
B2 0.0143(6) 0.0161(6) 0.0166(7) 0.0041(5) 0.0026(5) 0.0007(5)
O1 0.0724(10) 0.0352(6) 0.0257(7) 0.0093(6) -0.0001(6) -0.0037(5)
O2 0.0429(7) 0.0486(7) 0.0382(7) 0.0023(6) 0.0244(6) -0.0037(6)
O3 0.0676(11) 0.0562(9) 0.0624(11) 0.0088(8) 0.0078(8) -0.0306(8)
O4 0.0910(15) 0.0516(11) 0.139(2) -0.0102(10) -0.0482(14) 0.0027(12)
C1 0.0255(13) 0.0393(12) 0.0347(14) 0.0008(10) -0.0039(11) 0.0006(9)
C2 0.0237(16) 0.0235(12) 0.0203(15) 0.0048(10) 0.0033(10) 0.0035(9)
C3 0.0169(6) 0.0161(5) 0.0172(6) 0.0039(4) 0.0029(5) 0.0002(4)
C4 0.0184(6) 0.0175(5) 0.0149(6) 0.0055(5) 0.0037(5) 0.0037(4)
C5 0.0170(6) 0.0158(5) 0.0157(6) 0.0051(4) 0.0064(5) 0.0031(4)
C6 0.0156(6) 0.0177(5) 0.0154(6) 0.0031(4) 0.0041(5) 0.0027(4)
C7 0.0194(6) 0.0160(5) 0.0130(6) 0.0053(4) 0.0054(5) 0.0025(4)
C8 0.0183(6) 0.0162(5) 0.0163(6) 0.0024(4) 0.0057(5) 0.0027(4)
C9 0.0188(6) 0.0200(6) 0.0154(6) 0.0061(5) 0.0036(5) 0.0042(5)
C10 0.0171(6) 0.0197(6) 0.0164(6) 0.0070(5) 0.0016(5) 0.0024(5)
C11 0.0200(6) 0.0181(5) 0.0185(7) 0.0037(5) 0.0055(5) 0.0037(5)
C12 0.0175(6) 0.0182(5) 0.0183(7) 0.0032(5) 0.0037(5) 0.0035(5)
C13 0.0266(7) 0.0259(7) 0.0260(8) 0.0124(6) 0.0005(6) -0.0034(6)
C14 0.0255(7) 0.0220(6) 0.0227(7) 0.0076(5) -0.0022(6) -0.0032(5)
C15 0.0171(6) 0.0283(7) 0.0193(7) 0.0065(5) -0.0013(5) 0.0028(5)
C16 0.0204(6) 0.0295(7) 0.0189(7) 0.0104(5) -0.0001(5) 0.0072(5)
C17 0.0219(7) 0.0189(6) 0.0254(7) 0.0087(5) 0.0077(5) 0.0075(5)
C18 0.0230(7) 0.0192(6) 0.0245(7) 0.0071(5) 0.0084(6) 0.0028(5)
C19 0.0207(6) 0.0197(6) 0.0223(7) 0.0032(5) 0.0046(5) 0.0000(5)
C20 0.0145(6) 0.0277(6) 0.0194(7) 0.0050(5) -0.0001(5) 0.0001(5)
C21 0.0159(6) 0.0275(6) 0.0163(6) 0.0079(5) 0.0009(5) 0.0044(5)
C22 0.0201(6) 0.0184(6) 0.0251(7) 0.0082(5) 0.0005(5) 0.0035(5)
C23 0.0308(8) 0.0219(6) 0.0227(7) 0.0030(6) 0.0085(6) 0.0062(5)
C24 0.0240(7) 0.0240(6) 0.0214(7) -0.0010(5) 0.0042(6) 0.0000(5)
C25 0.0173(6) 0.0368(8) 0.0188(7) 0.0079(6) 0.0023(5) 0.0067(6)
C26 0.0270(7) 0.0368(8) 0.0248(8) 0.0171(6) 0.0062(6) 0.0063(6)
C27 0.0319(8) 0.0252(7) 0.0251(8) 0.0134(6) 0.0066(6) 0.0064(6)
C28 0.0310(8) 0.0207(6) 0.0292(8) -0.0008(6) 0.0098(6) 0.0029(6)
C29 0.0236(7) 0.0277(7) 0.0273(8) -0.0043(6) 0.0067(6) -0.0020(6)
C30 0.0181(7) 0.0452(9) 0.0260(8) 0.0088(6) 0.0038(6) 0.0062(7)
C31 0.0267(8) 0.0452(9) 0.0327(9) 0.0189(7) 0.0088(7) 0.0099(7)
C32 0.0324(8) 0.0326(7) 0.0284(8) 0.0173(6) 0.0054(6) 0.0112(6)
C33 0.0195(6) 0.0177(5) 0.0209(7) 0.0045(5) 0.0050(5) -0.0013(5)
C34 0.0273(7) 0.0211(6) 0.0216(7) 0.0040(5) 0.0069(6) 0.0005(5)
C35 0.0352(8) 0.0213(6) 0.0314(9) 0.0016(6) 0.0142(7) 0.0021(6)
C36 0.0281(8) 0.0233(7) 0.0477(11) -0.0052(6) 0.0079(7) -0.0034(7)
C37 0.0286(8) 0.0302(8) 0.0425(10) -0.0026(6) -0.0082(7) -0.0029(7)
C38 0.0256(7) 0.0227(6) 0.0301(8) 0.0011(5) -0.0035(6) 0.0007(6)
C39 0.0167(6) 0.0199(6) 0.0176(6) 0.0056(5) -0.0014(5) -0.0001(5)
C40 0.0157(6) 0.0238(6) 0.0232(7) 0.0040(5) 0.0001(5) -0.0023(5)
C41 0.0160(6) 0.0348(7) 0.0246(8) 0.0072(5) 0.0020(5) -0.0030(6)
C42 0.0249(7) 0.0326(7) 0.0227(7) 0.0162(6) -0.0043(6) -0.0069(6)
C43 0.0311(8) 0.0205(6) 0.0253(8) 0.0095(6) -0.0029(6) -0.0031(5)
C44 0.0244(7) 0.0198(6) 0.0221(7) 0.0061(5) 0.0024(6) 0.0011(5)
C45 0.0194(6) 0.0199(6) 0.0149(6) 0.0044(5) 0.0026(5) 0.0031(5)
C46 0.0217(7) 0.0217(6) 0.0181(7) 0.0042(5) 0.0033(5) 0.0023(5)
C47 0.0205(7) 0.0297(7) 0.0252(8) 0.0011(5) -0.0007(6) 0.0022(6)
C48 0.0200(7) 0.0375(8) 0.0361(9) 0.0090(6) -0.0001(6) 0.0048(7)
C49 0.0275(8) 0.0294(7) 0.0393(10) 0.0141(6) 0.0024(7) 0.0010(6)
C50 0.0232(7) 0.0219(6) 0.0275(8) 0.0066(5) -0.0007(6) -0.0012(5)
C51 0.0177(6) 0.0165(5) 0.0181(7) 0.0013(5) -0.0006(5) -0.0014(5)
C52 0.0247(7) 0.0247(6) 0.0228(7) 0.0091(5) 0.0020(6) 0.0019(5)
C53 0.0370(9) 0.0279(7) 0.0241(8) 0.0125(6) -0.0021(7) 0.0044(6)
C54 0.0357(9) 0.0307(7) 0.0183(7) 0.0049(6) 0.0013(6) 0.0048(6)
C55 0.0299(8) 0.0411(8) 0.0223(8) 0.0111(7) 0.0088(6) 0.0033(6)
C56 0.0258(7) 0.0292(7) 0.0223(7) 0.0108(6) 0.0041(6) 0.0037(6)
C57 0.0173(6) 0.0154(5) 0.0163(6) 0.0056(4) 0.0030(5) 0.0001(4)
C58 0.0202(6) 0.0267(6) 0.0185(7) 0.0067(5) 0.0017(5) 0.0017(5)
C59 0.0321(8) 0.0337(7) 0.0174(7) 0.0087(6) 0.0033(6) 0.0060(6)
C60 0.0329(8) 0.0258(7) 0.0212(7) 0.0042(6) 0.0111(6) 0.0047(5)
C61 0.0214(7) 0.0220(6) 0.0221(7) 0.0007(5) 0.0070(5) -0.0014(5)
C62 0.0189(6) 0.0214(6) 0.0168(7) 0.0036(5) 0.0025(5) 0.0014(5)
C63 0.0111(5) 0.0160(5) 0.0175(6) 0.0037(4) 0.0034(5) 0.0015(4)
C64 0.0129(6) 0.0177(5) 0.0190(6) 0.0041(4) 0.0028(5) 0.0024(5)
C65 0.0143(6) 0.0192(6) 0.0232(7) 0.0038(5) 0.0043(5) -0.0021(5)
C66 0.0153(6) 0.0275(6) 0.0174(7) 0.0042(5) 0.0035(5) -0.0021(5)
C67 0.0169(6) 0.0268(6) 0.0175(7) 0.0063(5) 0.0031(5) 0.0054(5)
C68 0.0161(6) 0.0177(5) 0.0192(7) 0.0052(4) 0.0036(5) 0.0027(5)
C69 0.0213(6) 0.0168(5) 0.0155(6) 0.0056(5) 0.0025(5) -0.0013(4)
C70 0.0246(7) 0.0222(6) 0.0236(7) 0.0082(5) 0.0045(6) -0.0014(5)
C71 0.0366(9) 0.0311(8) 0.0389(10) 0.0197(7) 0.0084(7) -0.0014(7)
C72 0.0589(12) 0.0230(7) 0.0418(10) 0.0226(7) 0.0122(9) 0.0040(7)
C73 0.0510(11) 0.0175(6) 0.0427(10) 0.0089(7) 0.0200(8) 0.0051(6)
C74 0.0301(8) 0.0190(6) 0.0321(8) 0.0066(5) 0.0134(6) 0.0014(5)
C75 0.0154(6) 0.0174(5) 0.0175(6) 0.0024(4) 0.0034(5) 0.0023(5)
C76 0.0200(7) 0.0256(7) 0.0289(8) 0.0050(5) 0.0001(6) -0.0071(6)
C77 0.0208(7) 0.0339(8) 0.0325(9) 0.0025(6) -0.0055(6) -0.0099(6)
C78 0.0159(6) 0.0346(7) 0.0277(8) 0.0061(6) -0.0014(6) 0.0014(6)
C79 0.0191(6) 0.0230(6) 0.0222(7) 0.0073(5) 0.0056(5) 0.0057(5)
C80 0.0155(6) 0.0178(5) 0.0155(6) 0.0025(4) 0.0029(5) 0.0034(4)
C81 0.0384(10) 0.0387(9) 0.0443(11) -0.0006(8) 0.0092(8) -0.0065(8)
C82 0.0371(9) 0.0226(7) 0.0287(9) 0.0052(6) 0.0030(7) -0.0070(6)
C83 0.0327(9) 0.0412(10) 0.0517(12) 0.0068(8) 0.0011(8) -0.0010(8)
C84 0.0492(12) 0.0715(14) 0.0376(11) 0.0296(10) 0.0210(9) 0.0222(10)
C85 0.0248(7) 0.0333(8) 0.0317(9) 0.0023(6) 0.0121(6) 0.0036(6)
C86 0.0303(9) 0.0391(9) 0.0453(11) 0.0075(7) 0.0058(8) 0.0050(8)
C87 0.0743(18) 0.0729(17) 0.082(2) 0.0328(14) 0.0154(15) 0.0105(15)
C88 0.0359(10) 0.0458(10) 0.0536(12) 0.0137(8) 0.0084(9) -0.0158(9)
C89 0.0457(12) 0.0625(13) 0.0488(13) 0.0077(10) 0.0092(10) -0.0198(10)
C90 0.110(3) 0.072(2) 0.180(4) 0.039(2) 0.065(3) -0.002(2)
C91 0.0527(13) 0.0383(10) 0.0602(14) 0.0082(9) -0.0199(11) 0.0069(9)
C92 0.109(2) 0.0525(14) 0.089(2) 0.0184(15) 0.0442(19) 0.0199(14)
Br1 0.0193(17) 0.0347(12) 0.0254(14) 0.0051(11) -0.0031(10) -0.0002(8)

loop_
_atom_type_symbol
_atom_type_description
_atom_type_scat_dispersion_real
_atom_type_scat_dispersion_imag
_atom_type_scat_source
C C 0.0033 0.0016 'International Tables Vol C Tables 4.2.6.8 and 6.1.1.4'
H H 0.0000 0.0000 'International Tables Vol C Tables 4.2.6.8 and 6.1.1.4'
B B 0.0013 0.0007 'International Tables Vol C Tables 4.2.6.8 and 6.1.1.4'
N N 0.0061 0.0033 'International Tables Vol C Tables 4.2.6.8 and 6.1.1.4'
Cl Cl 0.1484 0.1585 'International Tables Vol C Tables 4.2.6.8 and 6.1.1.4'
Co Co 0.3494 0.9721 'International Tables Vol C Tables 4.2.6.8 and 6.1.1.4'
O O 0.0106 0.0060 'International Tables Vol C Tables 4.2.6.8 and 6.1.1.4'
Br Br -0.2901 2.4595 'International Tables Vol C Tables 4.2.6.8 and 6.1.1.4'

loop_
_geom_angle_atom_site_label_1
_geom_angle_atom_site_label_2
_geom_angle_atom_site_label_3
_geom_angle_site_symmetry_1
_geom_angle_site_symmetry_3
_geom_angle
_geom_angle_publ_flag
C10 Co1 N3 . . 90.39(5) ?
C10 Co1 N4 . . 92.33(5) ?
N3 Co1 N4 . . 92.75(5) ?
C10 Co1 N1 . . 87.66(5) ?
N3 Co1 N1 . . 86.53(4) ?
N4 Co1 N1 . . 179.27(5) ?
C10 Co1 N2 . . 89.89(5) ?
N3 Co1 N2 . . 178.99(4) ?
N4 Co1 N2 . . 86.27(5) ?
N1 Co1 N2 . . 94.45(5) ?
C10 Co1 Cl1 . . 178.32(4) ?
N3 Co1 Cl1 . . 88.24(3) ?
N4 Co1 Cl1 . . 88.70(3) ?
N1 Co1 Cl1 . . 91.29(3) ?
N2 Co1 Cl1 . . 91.49(3) ?
C12 Co2 N5 . . 89.92(5) ?
C12 Co2 N8 . . 90.84(5) ?
N5 Co2 N8 . . 86.22(5) ?
C12 Co2 N6 . . 89.17(5) ?
N5 Co2 N6 . . 93.72(5) ?
N8 Co2 N6 . . 179.94(6) ?
C12 Co2 N7 . . 89.23(5) ?
N5 Co2 N7 . . 179.14(5) ?
N8 Co2 N7 . . 93.66(5) ?
N6 Co2 N7 . . 86.40(5) ?
C12 Co2 Cl2 . . 177.48(4) ?
N5 Co2 Cl2 . . 89.35(4) ?
N8 Co2 Cl2 . . 91.52(4) ?
N6 Co2 Cl2 . . 88.47(4) ?
N7 Co2 Cl2 . . 91.50(4) ?
C22 N1 C21 . . 111.44(10) ?
C22 N1 Co1 . . 118.63(8) ?
C21 N1 Co1 . . 107.18(8) ?
C22 N1 H1 . . 106.3 ?
C21 N1 H1 . . 106.3 ?
Co1 N1 H1 . . 106.3 ?
C15 N2 C14 . . 111.18(11) ?
C15 N2 Co1 . . 107.35(8) ?
C14 N2 Co1 . . 119.67(9) ?
C15 N2 H2 . . 105.9 ?
C14 N2 H2 . . 105.9 ?
Co1 N2 H2 . . 105.9 ?
C19 N3 C20 . . 110.57(10) ?
C19 N3 Co1 . . 120.30(9) ?
C20 N3 Co1 . . 107.98(8) ?
C19 N3 H3 . . 105.6 ?
C20 N3 H3 . . 105.6 ?
Co1 N3 H3 . . 105.6 ?
C16 N4 C17 . . 110.99(10) ?
C16 N4 Co1 . . 107.97(8) ?
C17 N4 Co1 . . 118.43(8) ?
C16 N4 H4 . . 106.2 ?
C17 N4 H4 . . 106.2 ?
Co1 N4 H4 . . 106.2 ?
C25 N5 C24 . . 111.17(11) ?
C25 N5 Co2 . . 119.50(9) ?
C24 N5 Co2 . . 108.19(9) ?
C25 N5 H5 . . 105.7 ?
C24 N5 H5 . . 105.7 ?
Co2 N5 H5 . . 105.7 ?
C27 N6 C28 . . 110.89(11) ?
C27 N6 Co2 . . 119.69(9) ?
C28 N6 Co2 . . 107.78(9) ?
C27 N6 H6 . . 105.8 ?
C28 N6 H6 . . 105.8 ?
Co2 N6 H6 . . 105.8 ?
C30 N7 C29 . . 111.23(12) ?
C30 N7 Co2 . . 118.84(9) ?
C29 N7 Co2 . . 107.59(9) ?
C30 N7 H7 . . 106.1 ?
C29 N7 H7 . . 106.1 ?
Co2 N7 H7 . . 106.1 ?
C32 N8 C23 . . 111.27(11) ?
C32 N8 Co2 . . 119.11(10) ?
C23 N8 Co2 . . 107.87(9) ?
C32 N8 H8 . . 105.9 ?
C23 N8 H8 . . 105.9 ?
Co2 N8 H8 . . 105.9 ?
C33 B1 C39 . . 108.24(11) ?
C33 B1 C51 . . 109.11(11) ?
C39 B1 C51 . . 110.31(10) ?
C33 B1 C45 . . 111.16(10) ?
C39 B1 C45 . . 112.18(11) ?
C51 B1 C45 . . 105.80(11) ?
C69 B2 C75 . . 112.19(10) ?
C69 B2 C63 . . 106.59(10) ?
C75 B2 C63 . . 110.50(10) ?
C69 B2 C57 . . 111.05(10) ?
C75 B2 C57 . . 106.73(10) ?
C63 B2 C57 . . 109.81(10) ?
C2 C1 H1A . . 180.0 ?
C1 C2 C3 . . 179.3(4) ?
C4 C3 C8 . . 120.41(12) ?
C4 C3 C2 . . 119.67(17) ?
C8 C3 C2 . . 119.91(17) ?
C4 C3 Br1 . . 120.24(12) ?
C8 C3 Br1 . . 119.31(12) ?
C3 C4 C5 . . 120.10(12) ?
C3 C4 H4A . . 120.0 ?
C5 C4 H4A . . 120.0 ?
C6 C5 C4 . . 119.17(11) ?
C6 C5 C9 . . 119.98(12) ?
C4 C5 C9 . . 120.85(12) ?
C5 C6 C7 . . 121.03(12) ?
C5 C6 H6A . . 119.5 ?
C7 C6 H6A . . 119.5 ?
C8 C7 C6 . . 119.32(12) ?
C8 C7 C11 . . 122.29(12) ?
C6 C7 C11 . . 118.26(12) ?
C3 C8 C7 . . 119.94(12) ?
C3 C8 H8A . . 120.0 ?
C7 C8 H8A . . 120.0 ?
C10 C9 C5 . . 178.08(14) ?
C9 C10 Co1 . . 173.79(12) ?
C12 C11 C7 . . 169.37(14) ?
C11 C12 Co2 . . 171.04(12) ?
C22 C13 C14 . . 113.56(12) ?
C22 C13 H13A . . 108.9 ?
C14 C13 H13A . . 108.9 ?
C22 C13 H13B . . 108.9 ?
C14 C13 H13B . . 108.9 ?
H13A C13 H13B . . 107.7 ?
N2 C14 C13 . . 111.62(11) ?
N2 C14 H14A . . 109.3 ?
C13 C14 H14A . . 109.3 ?
N2 C14 H14B . . 109.3 ?
C13 C14 H14B . . 109.3 ?
H14A C14 H14B . . 108.0 ?
N2 C15 C16 . . 106.66(11) ?
N2 C15 H15A . . 110.4 ?
C16 C15 H15A . . 110.4 ?
N2 C15 H15B . . 110.4 ?
C16 C15 H15B . . 110.4 ?
H15A C15 H15B . . 108.6 ?
N4 C16 C15 . . 107.56(11) ?
N4 C16 H16A . . 110.2 ?
C15 C16 H16A . . 110.2 ?
N4 C16 H16B . . 110.2 ?
C15 C16 H16B . . 110.2 ?
H16A C16 H16B . . 108.5 ?
N4 C17 C18 . . 111.90(10) ?
N4 C17 H17A . . 109.2 ?
C18 C17 H17A . . 109.2 ?
N4 C17 H17B . . 109.2 ?
C18 C17 H17B . . 109.2 ?
H17A C17 H17B . . 107.9 ?
C17 C18 C19 . . 114.00(11) ?
C17 C18 H18A . . 108.8 ?
C19 C18 H18A . . 108.8 ?
C17 C18 H18B . . 108.8 ?
C19 C18 H18B . . 108.8 ?
H18A C18 H18B . . 107.6 ?
N3 C19 C18 . . 111.67(11) ?
N3 C19 H19A . . 109.3 ?
C18 C19 H19A . . 109.3 ?
N3 C19 H19B . . 109.3 ?
C18 C19 H19B . . 109.3 ?
H19A C19 H19B . . 107.9 ?
N3 C20 C21 . . 107.42(11) ?
N3 C20 H20A . . 110.2 ?
C21 C20 H20A . . 110.2 ?
N3 C20 H20B . . 110.2 ?
C21 C20 H20B . . 110.2 ?
H20A C20 H20B . . 108.5 ?
N1 C21 C20 . . 106.89(10) ?
N1 C21 H21A . . 110.3 ?
C20 C21 H21A . . 110.3 ?
N1 C21 H21B . . 110.3 ?
C20 C21 H21B . . 110.3 ?
H21A C21 H21B . . 108.6 ?
N1 C22 C13 . . 112.21(11) ?
N1 C22 H22A . . 109.2 ?
C13 C22 H22A . . 109.2 ?
N1 C22 H22B . . 109.2 ?
C13 C22 H22B . . 109.2 ?
H22A C22 H22B . . 107.9 ?
N8 C23 C24 . . 107.16(11) ?
N8 C23 H23A . . 110.3 ?
C24 C23 H23A . . 110.3 ?
N8 C23 H23B . . 110.3 ?
C24 C23 H23B . . 110.3 ?
H23A C23 H23B . . 108.5 ?
N5 C24 C23 . . 107.02(11) ?
N5 C24 H24A . . 110.3 ?
C23 C24 H24A . . 110.3 ?
N5 C24 H24B . . 110.3 ?
C23 C24 H24B . . 110.3 ?
H24A C24 H24B . . 108.6 ?
N5 C25 C26 . . 111.35(12) ?
N5 C25 H25A . . 109.4 ?
C26 C25 H25A . . 109.4 ?
N5 C25 H25B . . 109.4 ?
C26 C25 H25B . . 109.4 ?
H25A C25 H25B . . 108.0 ?
C27 C26 C25 . . 114.01(12) ?
C27 C26 H26A . . 108.7 ?
C25 C26 H26A . . 108.7 ?
C27 C26 H26B . . 108.7 ?
C25 C26 H26B . . 108.7 ?
H26A C26 H26B . . 107.6 ?
N6 C27 C26 . . 111.46(12) ?
N6 C27 H27A . . 109.3 ?
C26 C27 H27A . . 109.3 ?
N6 C27 H27B . . 109.3 ?
C26 C27 H27B . . 109.3 ?
H27A C27 H27B . . 108.0 ?
N6 C28 C29 . . 107.21(12) ?
N6 C28 H28A . . 110.3 ?
C29 C28 H28A . . 110.3 ?
N6 C28 H28B . . 110.3 ?
C29 C28 H28B . . 110.3 ?
H28A C28 H28B . . 108.5 ?
N7 C29 C28 . . 107.56(12) ?
N7 C29 H29A . . 110.2 ?
C28 C29 H29A . . 110.2 ?
N7 C29 H29B . . 110.2 ?
C28 C29 H29B . . 110.2 ?
H29A C29 H29B . . 108.5 ?
N7 C30 C31 . . 111.89(13) ?
N7 C30 H30A . . 109.2 ?
C31 C30 H30A . . 109.2 ?
N7 C30 H30B . . 109.2 ?
C31 C30 H30B . . 109.2 ?
H30A C30 H30B . . 107.9 ?
C30 C31 C32 . . 113.79(13) ?
C30 C31 H31A . . 108.8 ?
C32 C31 H31A . . 108.8 ?
C30 C31 H31B . . 108.8 ?
C32 C31 H31B . . 108.8 ?
H31A C31 H31B . . 107.7 ?
N8 C32 C31 . . 111.89(12) ?
N8 C32 H32A . . 109.2 ?
C31 C32 H32A . . 109.2 ?
N8 C32 H32B . . 109.2 ?
C31 C32 H32B . . 109.2 ?
H32A C32 H32B . . 107.9 ?
C38 C33 C34 . . 115.02(13) ?
C38 C33 B1 . . 122.53(12) ?
C34 C33 B1 . . 122.23(12) ?
C35 C34 C33 . . 123.09(15) ?
C35 C34 H34 . . 118.5 ?
C33 C34 H34 . . 118.5 ?
C36 C35 C34 . . 119.77(15) ?
C36 C35 H35 . . 120.1 ?
C34 C35 H35 . . 120.1 ?
C35 C36 C37 . . 119.17(14) ?
C35 C36 H36 . . 120.4 ?
C37 C36 H36 . . 120.4 ?
C36 C37 C38 . . 120.08(16) ?
C36 C37 H37 . . 120.0 ?
C38 C37 H37 . . 120.0 ?
C37 C38 C33 . . 122.86(15) ?
C37 C38 H38 . . 118.6 ?
C33 C38 H38 . . 118.6 ?
C40 C39 C44 . . 114.61(12) ?
C40 C39 B1 . . 123.29(11) ?
C44 C39 B1 . . 122.10(12) ?
C41 C40 C39 . . 122.97(13) ?
C41 C40 H40 . . 118.5 ?
C39 C40 H40 . . 118.5 ?
C42 C41 C40 . . 120.40(14) ?
C42 C41 H41 . . 119.8 ?
C40 C41 H41 . . 119.8 ?
C43 C42 C41 . . 118.57(13) ?
C43 C42 H42 . . 120.7 ?
C41 C42 H42 . . 120.7 ?
C42 C43 C44 . . 120.81(13) ?
C42 C43 H43 . . 119.6 ?
C44 C43 H43 . . 119.6 ?
C43 C44 C39 . . 122.63(14) ?
C43 C44 H44 . . 118.7 ?
C39 C44 H44 . . 118.7 ?
C50 C45 C46 . . 115.03(12) ?
C50 C45 B1 . . 120.59(12) ?
C46 C45 B1 . . 123.65(11) ?
C47 C46 C45 . . 122.58(13) ?
C47 C46 H46 . . 118.7 ?
C45 C46 H46 . . 118.7 ?
C48 C47 C46 . . 120.18(14) ?
C48 C47 H47 . . 119.9 ?
C46 C47 H47 . . 119.9 ?
C49 C48 C47 . . 119.04(14) ?
C49 C48 H48 . . 120.5 ?
C47 C48 H48 . . 120.5 ?
C48 C49 C50 . . 120.04(14) ?
C48 C49 H49 . . 120.0 ?
C50 C49 H49 . . 120.0 ?
C49 C50 C45 . . 123.10(14) ?
C49 C50 H50 . . 118.5 ?
C45 C50 H50 . . 118.5 ?
C56 C51 C52 . . 114.81(13) ?
C56 C51 B1 . . 122.44(12) ?
C52 C51 B1 . . 122.65(12) ?
C53 C52 C51 . . 122.80(14) ?
C53 C52 H52 . . 118.6 ?
C51 C52 H52 . . 118.6 ?
C54 C53 C52 . . 120.21(14) ?
C54 C53 H53 . . 119.9 ?
C52 C53 H53 . . 119.9 ?
C55 C54 C53 . . 118.82(14) ?
C55 C54 H54 . . 120.6 ?
C53 C54 H54 . . 120.6 ?
C54 C55 C56 . . 120.55(15) ?
C54 C55 H55 . . 119.7 ?
C56 C55 H55 . . 119.7 ?
C55 C56 C51 . . 122.82(14) ?
C55 C56 H56 . . 118.6 ?
C51 C56 H56 . . 118.6 ?
C58 C57 C62 . . 114.62(12) ?
C58 C57 B2 . . 123.68(12) ?
C62 C57 B2 . . 121.70(11) ?
C59 C58 C57 . . 122.79(14) ?
C59 C58 H58 . . 118.6 ?
C57 C58 H58 . . 118.6 ?
C60 C59 C58 . . 120.61(14) ?
C60 C59 H59 . . 119.7 ?
C58 C59 H59 . . 119.7 ?
C59 C60 C61 . . 118.73(14) ?
C59 C60 H60 . . 120.6 ?
C61 C60 H60 . . 120.6 ?
C60 C61 C62 . . 119.72(13) ?
C60 C61 H61 . . 120.1 ?
C62 C61 H61 . . 120.1 ?
C61 C62 C57 . . 123.53(13) ?
C61 C62 H62 . . 118.2 ?
C57 C62 H62 . . 118.2 ?
C64 C63 C68 . . 114.59(12) ?
C64 C63 B2 . . 121.56(11) ?
C68 C63 B2 . . 123.83(11) ?
C65 C64 C63 . . 123.44(12) ?
C65 C64 H64 . . 118.3 ?
C63 C64 H64 . . 118.3 ?
C64 C65 C66 . . 120.20(12) ?
C64 C65 H65 . . 119.9 ?
C66 C65 H65 . . 119.9 ?
C67 C66 C65 . . 118.55(13) ?
C67 C66 H66 . . 120.7 ?
C65 C66 H66 . . 120.7 ?
C66 C67 C68 . . 120.43(12) ?
C66 C67 H67 . . 119.8 ?
C68 C67 H67 . . 119.8 ?
C67 C68 C63 . . 122.75(12) ?
C67 C68 H68 . . 118.6 ?
C63 C68 H68 . . 118.6 ?
C74 C69 C70 . . 115.08(12) ?
C74 C69 B2 . . 121.57(12) ?
C70 C69 B2 . . 122.61(12) ?
C71 C70 C69 . . 122.65(14) ?
C71 C70 H70 . . 118.7 ?
C69 C70 H70 . . 118.7 ?
C72 C71 C70 . . 120.37(15) ?
C72 C71 H71 . . 119.8 ?
C70 C71 H71 . . 119.8 ?
C73 C72 C71 . . 118.77(14) ?
C73 C72 H72 . . 120.6 ?
C71 C72 H72 . . 120.6 ?
C72 C73 C74 . . 120.15(15) ?
C72 C73 H73 . . 119.9 ?
C74 C73 H73 . . 119.9 ?
C73 C74 C69 . . 122.97(15) ?
C73 C74 H74 . . 118.5 ?
C69 C74 H74 . . 118.5 ?
C76 C75 C80 . . 114.78(12) ?
C76 C75 B2 . . 122.69(12) ?
C80 C75 B2 . . 122.12(11) ?
C77 C76 C75 . . 122.97(13) ?
C77 C76 H76 . . 118.5 ?
C75 C76 H76 . . 118.5 ?
C78 C77 C76 . . 120.38(14) ?
C78 C77 H77 . . 119.8 ?
C76 C77 H77 . . 119.8 ?
C79 C78 C77 . . 118.62(13) ?
C79 C78 H78 . . 120.7 ?
C77 C78 H78 . . 120.7 ?
C78 C79 C80 . . 120.13(13) ?
C78 C79 H79 . . 119.9 ?
C80 C79 H79 . . 119.9 ?
C79 C80 C75 . . 123.08(12) ?
C79 C80 H80 . . 118.5 ?
C75 C80 H80 . . 118.5 ?
C82 C81 H81A . . 109.5 ?
C82 C81 H81B . . 109.5 ?
H81A C81 H81B . . 109.5 ?
C82 C81 H81C . . 109.5 ?
H81A C81 H81C . . 109.5 ?
H81B C81 H81C . . 109.5 ?
O1 C82 C83 . . 121.67(17) ?
O1 C82 C81 . . 121.55(17) ?
C83 C82 C81 . . 116.78(16) ?
C82 C83 H83A . . 109.5 ?
C82 C83 H83B . . 109.5 ?
H83A C83 H83B . . 109.5 ?
C82 C83 H83C . . 109.5 ?
H83A C83 H83C . . 109.5 ?
H83B C83 H83C . . 109.5 ?
C85 C84 H84A . . 109.5 ?
C85 C84 H84B . . 109.5 ?
H84A C84 H84B . . 109.5 ?
C85 C84 H84C . . 109.5 ?
H84A C84 H84C . . 109.5 ?
H84B C84 H84C . . 109.5 ?
O2 C85 C84 . . 121.66(17) ?
O2 C85 C86 . . 122.14(17) ?
C84 C85 C86 . . 116.21(15) ?
C85 C86 H86A . . 109.5 ?
C85 C86 H86B . . 109.5 ?
H86A C86 H86B . . 109.5 ?
C85 C86 H86C . . 109.5 ?
H86A C86 H86C . . 109.5 ?
H86B C86 H86C . . 109.5 ?
C88 C87 H87A . . 109.5 ?
C88 C87 H87B . . 109.5 ?
H87A C87 H87B . . 109.5 ?
C88 C87 H87C . . 109.5 ?
H87A C87 H87C . . 109.5 ?
H87B C87 H87C . . 109.5 ?
O3 C88 C87 . . 122.1(2) ?
O3 C88 C89 . . 119.9(2) ?
C87 C88 C89 . . 118.0(2) ?
C88 C89 H89A . . 109.5 ?
C88 C89 H89B . . 109.5 ?
H89A C89 H89B . . 109.5 ?
C88 C89 H89C . . 109.5 ?
H89A C89 H89C . . 109.5 ?
H89B C89 H89C . . 109.5 ?
C91 C90 H90A . . 109.5 ?
C91 C90 H90B . . 109.5 ?
H90A C90 H90B . . 109.5 ?
C91 C90 H90C . . 109.5 ?
H90A C90 H90C . . 109.5 ?
H90B C90 H90C . . 109.5 ?
O4 C91 C90 . . 123.3(3) ?
O4 C91 C92 . . 121.1(3) ?
C90 C91 C92 . . 115.5(2) ?
C91 C92 H92A . . 109.5 ?
C91 C92 H92B . . 109.5 ?
H92A C92 H92B . . 109.5 ?
C91 C92 H92C . . 109.5 ?
H92A C92 H92C . . 109.5 ?
H92B C92 H92C . . 109.5 ?

loop_
_geom_bond_atom_site_label_1
_geom_bond_atom_site_label_2
_geom_bond_site_symmetry_2
_geom_bond_distance
_geom_bond_publ_flag
Co1 C10 . 1.8783(13) ?
Co1 N3 . 1.9724(11) ?
Co1 N4 . 1.9755(11) ?
Co1 N1 . 1.9792(10) ?
Co1 N2 . 1.9793(11) ?
Co1 Cl1 . 2.2988(3) ?
Co2 C12 . 1.8756(14) ?
Co2 N5 . 1.9700(11) ?
Co2 N8 . 1.9737(11) ?
Co2 N6 . 1.9777(11) ?
Co2 N7 . 1.9858(12) ?
Co2 Cl2 . 2.3164(4) ?
N1 C22 . 1.4835(17) ?
N1 C21 . 1.4855(17) ?
N1 H1 . 0.9300 ?
N2 C15 . 1.4847(17) ?
N2 C14 . 1.4861(17) ?
N2 H2 . 0.9300 ?
N3 C19 . 1.4843(17) ?
N3 C20 . 1.4849(17) ?
N3 H3 . 0.9300 ?
N4 C16 . 1.4791(18) ?
N4 C17 . 1.4860(17) ?
N4 H4 . 0.9300 ?
N5 C25 . 1.4842(17) ?
N5 C24 . 1.4877(18) ?
N5 H5 . 0.9300 ?
N6 C27 . 1.4827(19) ?
N6 C28 . 1.4931(18) ?
N6 H6 . 0.9300 ?
N7 C30 . 1.4825(19) ?
N7 C29 . 1.4861(19) ?
N7 H7 . 0.9300 ?
N8 C32 . 1.4848(19) ?
N8 C23 . 1.4884(18) ?
N8 H8 . 0.9300 ?
B1 C33 . 1.6425(19) ?
B1 C39 . 1.652(2) ?
B1 C51 . 1.652(2) ?
B1 C45 . 1.653(2) ?
B2 C69 . 1.6431(18) ?
B2 C75 . 1.6503(19) ?
B2 C63 . 1.654(2) ?
B2 C57 . 1.656(2) ?
O1 C82 . 1.216(2) ?
O2 C85 . 1.210(2) ?
O3 C88 . 1.209(2) ?
O4 C91 . 1.198(3) ?
C1 C2 . 1.192(5) ?
C1 H1A . 0.9500 ?
C2 C3 . 1.426(3) ?
C3 C4 . 1.3943(18) ?
C3 C8 . 1.3973(18) ?
C3 Br1 . 1.947(3) ?
C4 C5 . 1.4013(18) ?
C4 H4A . 0.9500 ?
C5 C6 . 1.3960(18) ?
C5 C9 . 1.4392(18) ?
C6 C7 . 1.4000(17) ?
C6 H6A . 0.9500 ?
C7 C8 . 1.3978(18) ?
C7 C11 . 1.4384(18) ?
C8 H8A . 0.9500 ?
C9 C10 . 1.2027(18) ?
C11 C12 . 1.2007(19) ?
C13 C22 . 1.512(2) ?
C13 C14 . 1.517(2) ?
C13 H13A . 0.9900 ?
C13 H13B . 0.9900 ?
C14 H14A . 0.9900 ?
C14 H14B . 0.9900 ?
C15 C16 . 1.508(2) ?
C15 H15A . 0.9900 ?
C15 H15B . 0.9900 ?
C16 H16A . 0.9900 ?
C16 H16B . 0.9900 ?
C17 C18 . 1.514(2) ?
C17 H17A . 0.9900 ?
C17 H17B . 0.9900 ?
C18 C19 . 1.5197(19) ?
C18 H18A . 0.9900 ?
C18 H18B . 0.9900 ?
C19 H19A . 0.9900 ?
C19 H19B . 0.9900 ?
C20 C21 . 1.5094(19) ?
C20 H20A . 0.9900 ?
C20 H20B . 0.9900 ?
C21 H21A . 0.9900 ?
C21 H21B . 0.9900 ?
C22 H22A . 0.9900 ?
C22 H22B . 0.9900 ?
C23 C24 . 1.502(2) ?
C23 H23A . 0.9900 ?
C23 H23B . 0.9900 ?
C24 H24A . 0.9900 ?
C24 H24B . 0.9900 ?
C25 C26 . 1.515(2) ?
C25 H25A . 0.9900 ?
C25 H25B . 0.9900 ?
C26 C27 . 1.515(2) ?
C26 H26A . 0.9900 ?
C26 H26B . 0.9900 ?
C27 H27A . 0.9900 ?
C27 H27B . 0.9900 ?
C28 C29 . 1.505(2) ?
C28 H28A . 0.9900 ?
C28 H28B . 0.9900 ?
C29 H29A . 0.9900 ?
C29 H29B . 0.9900 ?
C30 C31 . 1.514(2) ?
C30 H30A . 0.9900 ?
C30 H30B . 0.9900 ?
C31 C32 . 1.518(2) ?
C31 H31A . 0.9900 ?
C31 H31B . 0.9900 ?
C32 H32A . 0.9900 ?
C32 H32B . 0.9900 ?
C33 C38 . 1.398(2) ?
C33 C34 . 1.4053(19) ?
C34 C35 . 1.395(2) ?
C34 H34 . 0.9500 ?
C35 C36 . 1.384(2) ?
C35 H35 . 0.9500 ?
C36 C37 . 1.386(3) ?
C36 H36 . 0.9500 ?
C37 C38 . 1.396(2) ?
C37 H37 . 0.9500 ?
C38 H38 . 0.9500 ?
C39 C40 . 1.406(2) ?
C39 C44 . 1.4116(18) ?
C40 C41 . 1.394(2) ?
C40 H40 . 0.9500 ?
C41 C42 . 1.385(2) ?
C41 H41 . 0.9500 ?
C42 C43 . 1.379(2) ?
C42 H42 . 0.9500 ?
C43 C44 . 1.393(2) ?
C43 H43 . 0.9500 ?
C44 H44 . 0.9500 ?
C45 C50 . 1.4048(19) ?
C45 C46 . 1.4061(19) ?
C46 C47 . 1.398(2) ?
C46 H46 . 0.9500 ?
C47 C48 . 1.388(2) ?
C47 H47 . 0.9500 ?
C48 C49 . 1.384(2) ?
C48 H48 . 0.9500 ?
C49 C50 . 1.393(2) ?
C49 H49 . 0.9500 ?
C50 H50 . 0.9500 ?
C51 C56 . 1.404(2) ?
C51 C52 . 1.4049(19) ?
C52 C53 . 1.392(2) ?
C52 H52 . 0.9500 ?
C53 C54 . 1.382(2) ?
C53 H53 . 0.9500 ?
C54 C55 . 1.379(2) ?
C54 H54 . 0.9500 ?
C55 C56 . 1.386(2) ?
C55 H55 . 0.9500 ?
C56 H56 . 0.9500 ?
C57 C58 . 1.4028(19) ?
C57 C62 . 1.4044(18) ?
C58 C59 . 1.395(2) ?
C58 H58 . 0.9500 ?
C59 C60 . 1.385(2) ?
C59 H59 . 0.9500 ?
C60 C61 . 1.387(2) ?
C60 H60 . 0.9500 ?
C61 C62 . 1.3963(19) ?
C61 H61 . 0.9500 ?
C62 H62 . 0.9500 ?
C63 C64 . 1.4095(17) ?
C63 C68 . 1.4109(18) ?
C64 C65 . 1.3883(19) ?
C64 H64 . 0.9500 ?
C65 C66 . 1.394(2) ?
C65 H65 . 0.9500 ?
C66 C67 . 1.3903(19) ?
C66 H66 . 0.9500 ?
C67 C68 . 1.3987(19) ?
C67 H67 . 0.9500 ?
C68 H68 . 0.9500 ?
C69 C74 . 1.3997(19) ?
C69 C70 . 1.4022(19) ?
C70 C71 . 1.392(2) ?
C70 H70 . 0.9500 ?
C71 C72 . 1.386(3) ?
C71 H71 . 0.9500 ?
C72 C73 . 1.381(3) ?
C72 H72 . 0.9500 ?
C73 C74 . 1.394(2) ?
C73 H73 . 0.9500 ?
C74 H74 . 0.9500 ?
C75 C76 . 1.4019(19) ?
C75 C80 . 1.4072(17) ?
C76 C77 . 1.393(2) ?
C76 H76 . 0.9500 ?
C77 C78 . 1.391(2) ?
C77 H77 . 0.9500 ?
C78 C79 . 1.385(2) ?
C78 H78 . 0.9500 ?
C79 C80 . 1.3956(18) ?
C79 H79 . 0.9500 ?
C80 H80 . 0.9500 ?
C81 C82 . 1.490(3) ?
C81 H81A . 0.9800 ?
C81 H81B . 0.9800 ?
C81 H81C . 0.9800 ?
C82 C83 . 1.485(2) ?
C83 H83A . 0.9800 ?
C83 H83B . 0.9800 ?
C83 H83C . 0.9800 ?
C84 C85 . 1.489(3) ?
C84 H84A . 0.9800 ?
C84 H84B . 0.9800 ?
C84 H84C . 0.9800 ?
C85 C86 . 1.499(2) ?
C86 H86A . 0.9800 ?
C86 H86B . 0.9800 ?
C86 H86C . 0.9800 ?
C87 C88 . 1.482(4) ?
C87 H87A . 0.9800 ?
C87 H87B . 0.9800 ?
C87 H87C . 0.9800 ?
C88 C89 . 1.496(3) ?
C89 H89A . 0.9800 ?
C89 H89B . 0.9800 ?
C89 H89C . 0.9800 ?
C90 C91 . 1.466(4) ?
C90 H90A . 0.9800 ?
C90 H90B . 0.9800 ?
C90 H90C . 0.9800 ?
C91 C92 . 1.489(4) ?
C92 H92A . 0.9800 ?
C92 H92B . 0.9800 ?
C92 H92C . 0.9800 ?

loop_
_geom_hbond_atom_site_label_D
_geom_hbond_atom_site_label_H
_geom_hbond_atom_site_label_A
_geom_hbond_site_symmetry_A
_geom_hbond_distance_DH
_geom_hbond_distance_HA
_geom_hbond_distance_DA
_geom_hbond_angle_DHA
N5 H5 Cl2 2_765 0.93 2.48 3.2377(12) 139.1
N6 H6 O3 . 0.93 2.15 2.9440(19) 142.6
N7 H7 O2 . 0.93 2.11 2.9894(17) 157.4
N8 H8 O1 . 0.93 2.03 2.8730(17) 149.3
